data_7056439
loop_
_publ_author_name
'Narendar Reddy, Thatikonda'
'raktani, bikshapathi'
'Perla, Ramesh'
'Ravinder, Mettu'
'Vaidya, Jayathirtha Rao'
'Nanubolu, Jagadeesh Babu'

_publ_section_title
;
 An efficient catalyst-free one-pot synthesis of primary amides from
 aldehydes of Baylis-Hillman Reaction
;
_journal_name_full 'New J. Chem.'
_journal_paper_doi 10.1039/C7NJ01965C
_journal_year 2017
_chemical_formula_moiety 'C10 H8 N2 O'
_chemical_formula_sum 'C10 H8 N2 O'
_chemical_formula_weight 172.18
_chemical_name_systematic (E)-2-cyano-3-phenylacrylamide
_space_group_crystal_system monoclinic
_space_group_IT_number 14
_space_group_name_Hall '-P 2ybc'
_space_group_name_H-M_alt 'P 1 21/c 1'
_symmetry_space_group_name_Hall '-P 2ybc'
_symmetry_space_group_name_H-M 'P 1 21/c 1'
_atom_sites_solution_hydrogens mixed
_audit_creation_method SHELXL-2014/7
_audit_update_record
;
2016-07-22 deposited with the CCDC.
2017-07-17 downloaded from the CCDC.
;
_cell_angle_alpha 90
_cell_angle_beta 114.079(10)
_cell_angle_gamma 90
_cell_formula_units_Z 8
_cell_length_a 10.498(2)
_cell_length_b 11.412(3)
_cell_length_c 17.061(3)
_cell_measurement_reflns_used 4215
_cell_measurement_temperature 293(2)
_cell_measurement_theta_max 26.40
_cell_measurement_theta_min 2.21
_cell_volume 1866.1(7)
_computing_structure_refinement 'SHELXL-2014/7 (Sheldrick, 2014)'
_diffrn_ambient_temperature 293(2)
_diffrn_measured_fraction_theta_full 0.999
_diffrn_measured_fraction_theta_max 0.998
_diffrn_measurement_device_type 'CCD area detector'
_diffrn_measurement_method 'phi and omega scans'
_diffrn_radiation_type MoK\a
_diffrn_radiation_wavelength 0.71073
_diffrn_reflns_av_R_equivalents 0.0513
_diffrn_reflns_av_unetI/netI 0.0393
_diffrn_reflns_Laue_measured_fraction_full 0.999
_diffrn_reflns_Laue_measured_fraction_max 0.998
_diffrn_reflns_limit_h_max 12
_diffrn_reflns_limit_h_min -12
_diffrn_reflns_limit_k_max 14
_diffrn_reflns_limit_k_min -14
_diffrn_reflns_limit_l_max 21
_diffrn_reflns_limit_l_min -20
_diffrn_reflns_number 17788
_diffrn_reflns_point_group_measured_fraction_full 0.999
_diffrn_reflns_point_group_measured_fraction_max 0.998
_diffrn_reflns_theta_full 25.242
_diffrn_reflns_theta_max 26.000
_diffrn_reflns_theta_min 2.125
_diffrn_source 'fine-focus sealed tube'
_exptl_absorpt_coefficient_mu 0.082
_exptl_absorpt_correction_T_max 0.988
_exptl_absorpt_correction_T_min 0.968
_exptl_absorpt_correction_type multi-scan
_exptl_absorpt_process_details 'Bruker AXS SADABS program'
_exptl_crystal_colour colourless
_exptl_crystal_density_diffrn 1.226
_exptl_crystal_description Needle
_exptl_crystal_F_000 720
_exptl_crystal_size_max 0.400
_exptl_crystal_size_mid 0.210
_exptl_crystal_size_min 0.150
_refine_diff_density_max 0.379
_refine_diff_density_min -0.253
_refine_diff_density_rms 0.071
_refine_ls_extinction_method none
_refine_ls_goodness_of_fit_ref 1.099
_refine_ls_hydrogen_treatment mixed
_refine_ls_matrix_type full
_refine_ls_number_parameters 251
_refine_ls_number_reflns 3658
_refine_ls_number_restraints 0
_refine_ls_restrained_S_all 1.099
_refine_ls_R_factor_all 0.1121
_refine_ls_R_factor_gt 0.0692
_refine_ls_shift/su_max 0.000
_refine_ls_shift/su_mean 0.000
_refine_ls_structure_factor_coef Fsqd
_refine_ls_weighting_details 'w=1/[\s^2^(Fo^2^)+(0.1081P)^2^+0.3792P] where P=(Fo^2^+2Fc^2^)/3'
_refine_ls_weighting_scheme calc
_refine_ls_wR_factor_gt 0.1715
_refine_ls_wR_factor_ref 0.2091
_reflns_Friedel_coverage 0.000
_reflns_number_gt 2265
_reflns_number_total 3658
_reflns_threshold_expression 'I > 2\s(I)'
_cod_data_source_file c7nj01965c2.cif
_cod_data_source_block AT70M
_cod_database_code 7056439
_shelx_shelxl_version_number 2014/7
_shelx_space_group_comment
;
The symmetry employed for this shelxl refinement is uniquely defined
by the following loop, which should always be used as a source of
symmetry information in preference to the above space-group names.
They are only intended as comments.
;
_shelx_estimated_absorpt_t_min 0.968
_shelx_estimated_absorpt_t_max 0.988
_exptl_absorpt_special_details 'Sheldrick,G.M.,(2003),University of gottingen,Germany'

loop_
_space_group_symop_operation_xyz
'x, y, z'
'-x, y+1/2, -z+1/2'
'-x, -y, -z'
'x, -y-1/2, z-1/2'

loop_
_atom_site_label
_atom_site_type_symbol
_atom_site_fract_x
_atom_site_fract_y
_atom_site_fract_z
_atom_site_U_iso_or_equiv
_atom_site_adp_type
_atom_site_occupancy
_atom_site_site_symmetry_order
_atom_site_calc_flag
_atom_site_refinement_flags_posn
_atom_site_refinement_flags_adp
H1N H 0.896(3) 0.611(2) 0.393(2) 0.054(8) Uiso 1 1 d . .
O2 O 0.75645(18) 0.56122(17) 0.27145(11) 0.0527(5) Uani 1 1 d . .
C1 C 1.0882(2) 0.6003(2) 0.46183(15) 0.0378(6) Uani 1 1 d . .
C2 C 1.1996(2) 0.6266(2) 0.55218(14) 0.0379(6) Uani 1 1 d . .
C3 C 1.1571(2) 0.6956(3) 0.60857(16) 0.0482(7) Uani 1 1 d . .
C4 C 1.3306(3) 0.5845(2) 0.57319(16) 0.0425(6) Uani 1 1 d . .
H4 H 1.3398 0.5393 0.5304 0.051 Uiso 1 1 calc R U
C5 C 1.4618(3) 0.5972(2) 0.65171(16) 0.0432(6) Uani 1 1 d . .
C6 C 1.5825(3) 0.5445(3) 0.6518(2) 0.0674(9) Uani 1 1 d . .
H6 H 1.5764 0.4997 0.6048 0.081 Uiso 1 1 calc R U
C7 C 1.7129(3) 0.5581(3) 0.7216(2) 0.0833(11) Uani 1 1 d . .
H7 H 1.7920 0.5234 0.7200 0.100 Uiso 1 1 calc R U
C8 C 1.7232(3) 0.6230(3) 0.7925(2) 0.0685(9) Uani 1 1 d . .
H8 H 1.8089 0.6310 0.8391 0.082 Uiso 1 1 calc R U
C9 C 1.6058(3) 0.6759(3) 0.79369(18) 0.0649(9) Uani 1 1 d . .
H9 H 1.6129 0.7203 0.8410 0.078 Uiso 1 1 calc R U
C10 C 1.4758(3) 0.6632(3) 0.72423(17) 0.0590(8) Uani 1 1 d . .
H10 H 1.3976 0.6991 0.7262 0.071 Uiso 1 1 calc R U
C11 C 0.7928(2) 0.6067(2) 0.21781(15) 0.0394(6) Uani 1 1 d . .
C12 C 0.6827(2) 0.6405(2) 0.12882(14) 0.0380(6) Uani 1 1 d . .
C13 C 0.7306(3) 0.7008(2) 0.07100(16) 0.0469(7) Uani 1 1 d . .
C14 C 0.5476(2) 0.6106(2) 0.10889(15) 0.0402(6) Uani 1 1 d . .
H14 H 0.5330 0.5734 0.1530 0.048 Uiso 1 1 calc R U
C15 C 0.4192(2) 0.6269(2) 0.02904(15) 0.0398(6) Uani 1 1 d . .
C16 C 0.4120(3) 0.6891(3) -0.04433(16) 0.0521(7) Uani 1 1 d . .
H16 H 0.4917 0.7245 -0.0443 0.063 Uiso 1 1 calc R U
C17 C 0.2856(3) 0.6978(3) -0.11727(17) 0.0596(8) Uani 1 1 d . .
H17 H 0.2824 0.7387 -0.1652 0.072 Uiso 1 1 calc R U
C18 C 0.1656(3) 0.6461(3) -0.11839(19) 0.0599(8) Uani 1 1 d . .
H18 H 0.0824 0.6517 -0.1671 0.072 Uiso 1 1 calc R U
C19 C 0.1697(3) 0.5864(3) -0.0470(2) 0.0622(9) Uani 1 1 d . .
H19 H 0.0887 0.5523 -0.0476 0.075 Uiso 1 1 calc R U
C20 C 0.2950(3) 0.5766(2) 0.02653(18) 0.0506(7) Uani 1 1 d . .
H20 H 0.2960 0.5364 0.0742 0.061 Uiso 1 1 calc R U
H2N H 0.925(2) 0.668(2) 0.4832(16) 0.038(7) Uiso 1 1 d . .
H3N H 0.991(3) 0.603(2) 0.288(2) 0.062(8) Uiso 1 1 d . .
H4N H 0.958(3) 0.665(2) 0.1982(17) 0.042(7) Uiso 1 1 d . .
N1 N 0.9563(2) 0.6337(2) 0.44514(15) 0.0446(6) Uani 1 1 d . .
N2 N 1.1159(3) 0.7521(3) 0.64949(16) 0.0744(8) Uani 1 1 d . .
N3 N 0.9284(2) 0.6289(2) 0.23341(16) 0.0506(6) Uani 1 1 d . .
N4 N 0.7737(3) 0.7483(3) 0.02692(16) 0.0725(8) Uani 1 1 d . .
O1 O 1.12251(18) 0.55146(16) 0.40818(11) 0.0509(5) Uani 1 1 d . .

loop_
_atom_site_aniso_label
_atom_site_aniso_U_11
_atom_site_aniso_U_22
_atom_site_aniso_U_33
_atom_site_aniso_U_23
_atom_site_aniso_U_13
_atom_site_aniso_U_12
O2 0.0354(10) 0.0786(13) 0.0314(10) 0.0082(9) 0.0007(8) -0.0100(9)
C1 0.0333(14) 0.0449(14) 0.0289(12) 0.0043(11) 0.0064(10) -0.0029(10)
C2 0.0304(13) 0.0498(14) 0.0285(12) 0.0039(10) 0.0069(10) -0.0027(11)
C3 0.0246(13) 0.079(2) 0.0307(13) -0.0036(13) 0.0004(11) -0.0003(12)
C4 0.0350(14) 0.0542(16) 0.0339(13) 0.0016(11) 0.0097(11) -0.0004(11)
C5 0.0307(13) 0.0570(16) 0.0354(14) 0.0082(11) 0.0068(11) 0.0013(11)
C6 0.0443(18) 0.084(2) 0.060(2) -0.0085(16) 0.0073(15) 0.0160(16)
C7 0.0332(17) 0.109(3) 0.082(3) -0.003(2) -0.0021(17) 0.0231(17)
C8 0.0327(16) 0.102(3) 0.0507(19) 0.0181(18) -0.0039(13) 0.0002(16)
C9 0.0386(16) 0.112(3) 0.0338(15) -0.0023(15) 0.0042(13) -0.0098(16)
C10 0.0273(14) 0.106(2) 0.0386(15) -0.0028(15) 0.0083(12) 0.0015(14)
C11 0.0308(13) 0.0514(15) 0.0263(13) -0.0048(11) 0.0018(10) -0.0035(11)
C12 0.0314(13) 0.0484(14) 0.0268(12) -0.0034(10) 0.0041(10) -0.0011(10)
C13 0.0313(14) 0.0670(18) 0.0315(13) 0.0021(12) 0.0017(11) -0.0068(12)
C14 0.0353(14) 0.0512(15) 0.0278(13) -0.0014(11) 0.0066(11) 0.0010(11)
C15 0.0323(13) 0.0477(14) 0.0327(13) -0.0054(11) 0.0065(10) 0.0039(11)
C16 0.0338(14) 0.079(2) 0.0365(14) 0.0061(13) 0.0071(12) 0.0047(13)
C17 0.0496(18) 0.083(2) 0.0350(15) 0.0074(14) 0.0059(13) 0.0194(16)
C18 0.0389(16) 0.0681(19) 0.0490(17) -0.0080(15) -0.0061(13) 0.0140(14)
C19 0.0293(15) 0.067(2) 0.071(2) -0.0004(16) 0.0003(14) -0.0015(13)
C20 0.0367(15) 0.0587(17) 0.0468(16) 0.0036(12) 0.0072(12) -0.0005(12)
N1 0.0303(12) 0.0654(15) 0.0293(12) -0.0035(10) 0.0031(10) -0.0006(10)
N2 0.0399(14) 0.124(2) 0.0480(15) -0.0224(15) 0.0067(12) 0.0132(15)
N3 0.0316(12) 0.0791(17) 0.0311(12) 0.0038(12) 0.0025(10) -0.0067(11)
N4 0.0467(15) 0.114(2) 0.0465(15) 0.0126(15) 0.0080(12) -0.0228(15)
O1 0.0395(11) 0.0704(12) 0.0334(10) -0.0074(9) 0.0053(8) 0.0048(9)

loop_
_atom_type_symbol
_atom_type_description
_atom_type_scat_dispersion_real
_atom_type_scat_dispersion_imag
_atom_type_scat_source
C C 0.0033 0.0016 'International Tables Vol C Tables 4.2.6.8 and 6.1.1.4'
H H 0.0000 0.0000 'International Tables Vol C Tables 4.2.6.8 and 6.1.1.4'
N N 0.0061 0.0033 'International Tables Vol C Tables 4.2.6.8 and 6.1.1.4'
O O 0.0106 0.0060 'International Tables Vol C Tables 4.2.6.8 and 6.1.1.4'

loop_
_geom_angle_atom_site_label_1
_geom_angle_atom_site_label_2
_geom_angle_atom_site_label_3
_geom_angle
O1 C1 N1 123.5(2)
O1 C1 C2 119.7(2)
N1 C1 C2 116.8(2)
C4 C2 C3 124.8(2)
C4 C2 C1 118.0(2)
C3 C2 C1 117.3(2)
N2 C3 C2 176.0(3)
C2 C4 C5 132.0(2)
C2 C4 H4 114.0
C5 C4 H4 114.0
C6 C5 C10 117.4(2)
C6 C5 C4 117.6(2)
C10 C5 C4 124.9(2)
C5 C6 C7 121.3(3)
C5 C6 H6 119.3
C7 C6 H6 119.3
C8 C7 C6 120.0(3)
C8 C7 H7 120.0
C6 C7 H7 120.0
C9 C8 C7 119.7(3)
C9 C8 H8 120.2
C7 C8 H8 120.2
C8 C9 C10 120.6(3)
C8 C9 H9 119.7
C10 C9 H9 119.7
C9 C10 C5 121.0(3)
C9 C10 H10 119.5
C5 C10 H10 119.5
O2 C11 N3 123.1(2)
O2 C11 C12 120.0(2)
N3 C11 C12 116.9(2)
C14 C12 C13 124.4(2)
C14 C12 C11 118.2(2)
C13 C12 C11 117.5(2)
N4 C13 C12 177.6(3)
C12 C14 C15 131.4(2)
C12 C14 H14 114.3
C15 C14 H14 114.3
C20 C15 C16 117.6(2)
C20 C15 C14 117.3(2)
C16 C15 C14 125.1(2)
C17 C16 C15 120.7(3)
C17 C16 H16 119.7
C15 C16 H16 119.7
C18 C17 C16 120.5(3)
C18 C17 H17 119.7
C16 C17 H17 119.7
C19 C18 C17 119.8(3)
C19 C18 H18 120.1
C17 C18 H18 120.1
C18 C19 C20 120.5(3)
C18 C19 H19 119.7
C20 C19 H19 119.7
C19 C20 C15 120.9(3)
C19 C20 H20 119.6
C15 C20 H20 119.6
C1 N1 H1N 112.2(18)
C1 N1 H2N 126.7(15)
H1N N1 H2N 121(2)
C11 N3 H3N 113.3(17)
C11 N3 H4N 125.5(17)
H3N N3 H4N 121(2)

loop_
_geom_bond_atom_site_label_1
_geom_bond_atom_site_label_2
_geom_bond_distance
O2 C11 1.240(3)
C1 O1 1.244(3)
C1 N1 1.350(3)
C1 C2 1.537(3)
C2 C4 1.360(3)
C2 C3 1.448(4)
C3 N2 1.156(3)
C4 C5 1.486(3)
C4 H4 0.9300
C5 C6 1.402(4)
C5 C10 1.404(4)
C6 C7 1.409(4)
C6 H6 0.9300
C7 C8 1.385(5)
C7 H7 0.9300
C8 C9 1.380(4)
C8 H8 0.9300
C9 C10 1.403(4)
C9 H9 0.9300
C10 H10 0.9300
C11 N3 1.361(3)
C11 C12 1.536(3)
C12 C14 1.360(3)
C12 C13 1.451(4)
C13 N4 1.158(3)
C14 C15 1.486(3)
C14 H14 0.9300
C15 C20 1.409(3)
C15 C16 1.414(4)
C16 C17 1.404(3)
C16 H16 0.9300
C17 C18 1.384(4)
C17 H17 0.9300
C18 C19 1.381(4)
C18 H18 0.9300
C19 C20 1.403(4)
C19 H19 0.9300
C20 H20 0.9300
N1 H1N 0.89(3)
N1 H2N 0.92(2)
N3 H3N 0.94(3)
N3 H4N 0.88(3)

loop_
_geom_torsion_atom_site_label_1
_geom_torsion_atom_site_label_2
_geom_torsion_atom_site_label_3
_geom_torsion_atom_site_label_4
_geom_torsion
O1 C1 C2 C4 -6.6(3)
N1 C1 C2 C4 174.2(2)
O1 C1 C2 C3 172.9(2)
N1 C1 C2 C3 -6.4(3)
C3 C2 C4 C5 -2.2(4)
C1 C2 C4 C5 177.2(2)
C2 C4 C5 C6 -178.1(3)
C2 C4 C5 C10 -1.6(5)
C10 C5 C6 C7 -0.5(5)
C4 C5 C6 C7 176.2(3)
C5 C6 C7 C8 1.0(6)
C6 C7 C8 C9 -1.1(6)
C7 C8 C9 C10 0.8(5)
C8 C9 C10 C5 -0.3(5)
C6 C5 C10 C9 0.2(4)
C4 C5 C10 C9 -176.3(3)
O2 C11 C12 C14 -5.2(4)
N3 C11 C12 C14 174.6(2)
O2 C11 C12 C13 175.8(2)
N3 C11 C12 C13 -4.4(3)
C13 C12 C14 C15 1.0(4)
C11 C12 C14 C15 -178.0(2)
C12 C14 C15 C20 174.8(3)
C12 C14 C15 C16 -5.4(4)
C20 C15 C16 C17 -1.2(4)
C14 C15 C16 C17 179.0(2)
C15 C16 C17 C18 0.3(4)
C16 C17 C18 C19 0.6(5)
C17 C18 C19 C20 -0.6(4)
C18 C19 C20 C15 -0.3(4)
C16 C15 C20 C19 1.2(4)
C14 C15 C20 C19 -179.0(2)
